data_7038049
loop_
_publ_author_name
'Simler, Thomas'
'Frison, Gilles'
'Braunstein, Pierre'
'Danopoulos, Andreas A.'

_publ_section_title
;
 Direct synthesis of doubly deprotonated, dearomatised lutidine PNP Cr and
 Zr pincer complexes based on isolated K and Li ligand transfer reagents.
;
_journal_issue 7
_journal_name_full 'Dalton transactions (Cambridge, England : 2003)'
_journal_page_first 2800
_journal_page_last 2804
_journal_paper_doi 10.1039/c6dt00144k
_journal_volume 45
_journal_year 2016
_chemical_formula_moiety 'C46 H82 Li4 N2 P4'
_chemical_formula_sum 'C46 H82 Li4 N2 P4'
_chemical_formula_weight 814.77
_chemical_name_systematic
;
 ?
;
_space_group_crystal_system monoclinic
_space_group_IT_number 14
_space_group_name_Hall '-P 2ybc'
_space_group_name_H-M_alt 'P 1 21/c 1'
_symmetry_space_group_name_Hall '-P 2ybc'
_symmetry_space_group_name_H-M 'P 1 21/c 1'
_atom_sites_solution_hydrogens mixed
_atom_sites_solution_primary direct
_atom_sites_solution_secondary difmap
_audit_creation_method SHELXL-2013
_audit_update_record
;
2015-09-25 deposited with the CCDC.
2016-01-18 downloaded from the CCDC.
;
_cell_angle_alpha 90
_cell_angle_beta 125.229(4)
_cell_angle_gamma 90
_cell_formula_units_Z 2
_cell_length_a 16.4117(13)
_cell_length_b 8.6059(6)
_cell_length_c 22.4415(14)
_cell_measurement_reflns_used 4708
_cell_measurement_temperature 173(2)
_cell_measurement_theta_max 27.96
_cell_measurement_theta_min 2.22
_cell_volume 2589.1(3)
_computing_cell_refinement 'Bruker SAINT'
_computing_data_collection 'Bruker APEX2'
_computing_data_reduction 'Bruker SAINT'
_computing_molecular_graphics 'Bruker SHELXTL'
_computing_publication_material 'Bruker SHELXTL'
_computing_structure_refinement 'SHELXL-2013 (Sheldrick, 2013)'
_computing_structure_solution 'SHELXS-2013 (Sheldrick, 2013)'
_diffrn_ambient_temperature 173(2)
_diffrn_measured_fraction_theta_full 1.000
_diffrn_measured_fraction_theta_max 0.996
_diffrn_measurement_device_type 'Bruker APEX-II CCD'
_diffrn_measurement_method '\f and \w scans'
_diffrn_radiation_type MoK\a
_diffrn_radiation_wavelength 0.71073
_diffrn_reflns_av_R_equivalents 0.0435
_diffrn_reflns_av_unetI/netI 0.0499
_diffrn_reflns_laue_measured_fraction_full 1.000
_diffrn_reflns_laue_measured_fraction_max 0.996
_diffrn_reflns_limit_h_max 20
_diffrn_reflns_limit_h_min -21
_diffrn_reflns_limit_k_max 5
_diffrn_reflns_limit_k_min -11
_diffrn_reflns_limit_l_max 29
_diffrn_reflns_limit_l_min -29
_diffrn_reflns_number 18475
_diffrn_reflns_point_group_measured_fraction_full 1.000
_diffrn_reflns_point_group_measured_fraction_max 0.996
_diffrn_reflns_theta_full 25.242
_diffrn_reflns_theta_max 28.010
_diffrn_reflns_theta_min 1.830
_diffrn_source 'fine focus sealed tub'
_exptl_absorpt_coefficient_mu 0.175
_exptl_absorpt_correction_T_max 0.7456
_exptl_absorpt_correction_T_min 0.6514
_exptl_absorpt_correction_type multi-scan
_exptl_absorpt_process_details sadabs
_exptl_crystal_colour yellow
_exptl_crystal_density_diffrn 1.045
_exptl_crystal_description plate
_exptl_crystal_F_000 888
_exptl_crystal_size_max 0.400
_exptl_crystal_size_mid 0.250
_exptl_crystal_size_min 0.150
_refine_diff_density_max 0.919
_refine_diff_density_min -0.535
_refine_diff_density_rms 0.065
_refine_ls_extinction_method none
_refine_ls_goodness_of_fit_ref 1.018
_refine_ls_hydrogen_treatment mixed
_refine_ls_matrix_type full
_refine_ls_number_parameters 269
_refine_ls_number_reflns 6245
_refine_ls_number_restraints 0
_refine_ls_restrained_S_all 1.018
_refine_ls_R_factor_all 0.0913
_refine_ls_R_factor_gt 0.0582
_refine_ls_shift/su_max 0.001
_refine_ls_shift/su_mean 0.000
_refine_ls_structure_factor_coef Fsqd
_refine_ls_weighting_details 'w=1/[\s^2^(Fo^2^)+(0.0778P)^2^+2.2709P] where P=(Fo^2^+2Fc^2^)/3'
_refine_ls_weighting_scheme calc
_refine_ls_wR_factor_gt 0.1423
_refine_ls_wR_factor_ref 0.1618
_reflns_Friedel_coverage 0.000
_reflns_number_gt 4394
_reflns_number_total 6245
_reflns_threshold_expression 'I > 2\s(I)'
_cod_data_source_file c6dt00144k2.cif
_cod_data_source_block pbts150701
_cod_depositor_comments 'Adding full bibliography for 7038049--7038051.cif.'
_cod_database_code 7038049
_shelx_space_group_comment
;
The symmetry employed for this shelxl refinement is uniquely defined
by the following loop, which should always be used as a source of
symmetry information in preference to the above space-group names.
They are only intended as comments.
;
_shelx_estimated_absorpt_t_min 0.933
_shelx_estimated_absorpt_t_max 0.974
_shelxl_version_number 2013-4

loop_
_space_group_symop_operation_xyz
'x, y, z'
'-x, y+1/2, -z+1/2'
'-x, -y, -z'
'x, -y-1/2, z-1/2'

loop_
_atom_site_label
_atom_site_type_symbol
_atom_site_fract_x
_atom_site_fract_y
_atom_site_fract_z
_atom_site_U_iso_or_equiv
_atom_site_adp_type
_atom_site_occupancy
_atom_site_site_symmetry_order
_atom_site_calc_flag
_atom_site_refinement_flags_posn
_atom_site_refinement_flags_adp
C1 C 0.88102(16) -0.1978(2) 0.94443(12) 0.0211(5) Uani 1 1 d . .
C2 C 0.96831(17) -0.2919(3) 0.98420(13) 0.0269(5) Uani 1 1 d . .
H2 H 0.9783 -0.3605 1.0211 0.032 Uiso 1 1 calc R U
C3 C 1.03831(18) -0.2826(3) 0.96866(14) 0.0298(6) Uani 1 1 d . .
H3 H 1.0963 -0.3459 0.9947 0.036 Uiso 1 1 calc R U
C4 C 1.02500(18) -0.1823(3) 0.91572(14) 0.0273(5) Uani 1 1 d . .
H4 H 1.0737 -0.1762 0.9056 0.033 Uiso 1 1 calc R U
C5 C 0.93769(16) -0.0881(3) 0.87639(12) 0.0210(5) Uani 1 1 d . .
C6 C 0.81126(16) -0.1976(3) 0.96298(12) 0.0223(5) Uani 1 1 d . .
H6 H 0.8306 -0.2314 1.0097 0.027 Uiso 1 1 calc R U
C7 C 0.61251(18) -0.3181(3) 0.85777(14) 0.0277(5) Uani 1 1 d . .
C8 C 0.6679(2) -0.4124(3) 0.83308(17) 0.0422(7) Uani 1 1 d . .
H8A H 0.7338 -0.4423 0.8759 0.063 Uiso 1 1 calc R U
H8B H 0.6756 -0.3488 0.8004 0.063 Uiso 1 1 calc R U
H8C H 0.6294 -0.5060 0.8073 0.063 Uiso 1 1 calc R U
C9 C 0.5074(2) -0.2836(4) 0.78906(15) 0.0424(7) Uani 1 1 d . .
H9A H 0.4743 -0.3815 0.7647 0.064 Uiso 1 1 calc R U
H9B H 0.5127 -0.2182 0.7557 0.064 Uiso 1 1 calc R U
H9C H 0.4683 -0.2294 0.8030 0.064 Uiso 1 1 calc R U
C10 C 0.6058(2) -0.4162(3) 0.91154(17) 0.0412(7) Uani 1 1 d . .
H10A H 0.5736 -0.5156 0.8888 0.062 Uiso 1 1 calc R U
H10B H 0.5664 -0.3606 0.9249 0.062 Uiso 1 1 calc R U
H10C H 0.6730 -0.4353 0.9554 0.062 Uiso 1 1 calc R U
C11 C 0.64687(18) -0.0210(3) 0.94810(14) 0.0290(5) Uani 1 1 d . .
C12 C 0.5335(2) -0.0022(4) 0.90347(17) 0.0419(7) Uani 1 1 d . .
H12A H 0.5167 0.0771 0.9261 0.063 Uiso 1 1 calc R U
H12B H 0.5031 -0.1014 0.9021 0.063 Uiso 1 1 calc R U
H12C H 0.5080 0.0297 0.8537 0.063 Uiso 1 1 calc R U
C13 C 0.6849(3) -0.0897(4) 1.02299(15) 0.0458(7) Uani 1 1 d . .
H13A H 0.7578 -0.0978 1.0524 0.069 Uiso 1 1 calc R U
H13B H 0.6560 -0.1932 1.0166 0.069 Uiso 1 1 calc R U
H13C H 0.6652 -0.0219 1.0478 0.069 Uiso 1 1 calc R U
C14 C 0.6930(2) 0.1400(3) 0.95895(17) 0.0422(7) Uani 1 1 d . .
H14A H 0.6795 0.2041 0.9885 0.063 Uiso 1 1 calc R U
H14B H 0.6638 0.1894 0.9114 0.063 Uiso 1 1 calc R U
H14C H 0.7652 0.1297 0.9840 0.063 Uiso 1 1 calc R U
C15 C 0.92706(17) 0.0261(3) 0.82638(12) 0.0225(5) Uani 1 1 d . .
C16 C 0.7529(2) 0.0021(3) 0.67583(14) 0.0366(6) Uani 1 1 d . .
C17 C 0.8232(3) -0.0336(6) 0.6549(2) 0.0939(19) Uani 1 1 d . .
H17A H 0.7894 -0.0998 0.6114 0.141 Uiso 1 1 calc R U
H17B H 0.8821 -0.0878 0.6952 0.141 Uiso 1 1 calc R U
H17C H 0.8439 0.0635 0.6445 0.141 Uiso 1 1 calc R U
C18 C 0.6585(2) 0.0764(4) 0.61139(15) 0.0477(8) Uani 1 1 d . .
H18A H 0.6765 0.1639 0.5932 0.071 Uiso 1 1 calc R U
H18B H 0.6172 0.1138 0.6270 0.071 Uiso 1 1 calc R U
H18C H 0.6211 -0.0007 0.5725 0.071 Uiso 1 1 calc R U
C19 C 0.7179(4) -0.1489(4) 0.6923(2) 0.102(2) Uani 1 1 d . .
H19A H 0.6760 -0.1224 0.7089 0.153 Uiso 1 1 calc R U
H19B H 0.7762 -0.2078 0.7305 0.153 Uiso 1 1 calc R U
H19C H 0.6795 -0.2121 0.6479 0.153 Uiso 1 1 calc R U
C20 C 0.83425(19) 0.3208(3) 0.75037(14) 0.0293(5) Uani 1 1 d . .
C21 C 0.8991(3) 0.3947(4) 0.82450(18) 0.0691(12) Uani 1 1 d . .
H21A H 0.9061 0.5059 0.8190 0.104 Uiso 1 1 calc R U
H21B H 0.9650 0.3455 0.8520 0.104 Uiso 1 1 calc R U
H21C H 0.8684 0.3807 0.8508 0.104 Uiso 1 1 calc R U
C22 C 0.8847(3) 0.3358(5) 0.7098(2) 0.0642(10) Uani 1 1 d . .
H22A H 0.8999 0.4453 0.7083 0.096 Uiso 1 1 calc R U
H22B H 0.8396 0.2964 0.6600 0.096 Uiso 1 1 calc R U
H22C H 0.9466 0.2753 0.7356 0.096 Uiso 1 1 calc R U
C23 C 0.7359(2) 0.4100(3) 0.70627(19) 0.0516(8) Uani 1 1 d . .
H23A H 0.7015 0.4011 0.7302 0.077 Uiso 1 1 calc R U
H23B H 0.6937 0.3663 0.6570 0.077 Uiso 1 1 calc R U
H23C H 0.7493 0.5196 0.7034 0.077 Uiso 1 1 calc R U
Li1 Li 0.7454(3) 0.0195(5) 0.8340(2) 0.0318(10) Uani 1 1 d . .
Li2 Li 1.0490(3) 0.1006(6) 0.9411(2) 0.0398(11) Uani 1 1 d . .
P1 P 0.68712(4) -0.13258(7) 0.89680(3) 0.02083(15) Uani 1 1 d . .
P2 P 0.80933(4) 0.11534(7) 0.76394(3) 0.02069(15) Uani 1 1 d . .
N1 N 0.86805(13) -0.0982(2) 0.89176(10) 0.0200(4) Uani 1 1 d . .
H15 H 0.974(2) 0.014(3) 0.8139(15) 0.028(7) Uiso 1 1 d . .

loop_
_atom_site_aniso_label
_atom_site_aniso_U_11
_atom_site_aniso_U_22
_atom_site_aniso_U_33
_atom_site_aniso_U_23
_atom_site_aniso_U_13
_atom_site_aniso_U_12
C1 0.0204(11) 0.0150(10) 0.0167(10) -0.0026(8) 0.0042(9) -0.0028(8)
C2 0.0240(12) 0.0221(11) 0.0228(12) 0.0048(9) 0.0066(10) 0.0032(9)
C3 0.0196(11) 0.0262(12) 0.0305(13) 0.0031(10) 0.0069(10) 0.0063(9)
C4 0.0188(11) 0.0292(12) 0.0288(12) -0.0005(10) 0.0107(10) 0.0032(9)
C5 0.0170(10) 0.0212(10) 0.0178(10) -0.0041(9) 0.0060(9) -0.0010(8)
C6 0.0197(11) 0.0246(11) 0.0145(10) 0.0035(9) 0.0051(9) -0.0011(9)
C7 0.0215(12) 0.0265(12) 0.0269(12) -0.0049(10) 0.0092(10) -0.0048(9)
C8 0.0369(15) 0.0394(15) 0.0428(16) -0.0187(13) 0.0187(13) -0.0057(12)
C9 0.0259(13) 0.0419(16) 0.0341(15) -0.0091(13) 0.0027(12) -0.0040(12)
C10 0.0388(15) 0.0307(14) 0.0493(17) 0.0033(13) 0.0226(14) -0.0084(12)
C11 0.0267(12) 0.0318(13) 0.0233(12) -0.0027(10) 0.0115(10) 0.0006(10)
C12 0.0320(14) 0.0556(18) 0.0406(16) -0.0041(14) 0.0225(13) 0.0056(13)
C13 0.0572(19) 0.0559(19) 0.0266(14) -0.0014(14) 0.0255(14) 0.0065(15)
C14 0.0410(16) 0.0291(14) 0.0463(17) -0.0067(13) 0.0192(14) 0.0024(12)
C15 0.0163(10) 0.0287(12) 0.0215(11) 0.0003(9) 0.0103(9) 0.0025(9)
C16 0.0392(15) 0.0305(13) 0.0242(13) -0.0034(11) 0.0092(12) 0.0004(11)
C17 0.051(2) 0.156(5) 0.046(2) -0.053(3) 0.0115(18) 0.028(3)
C18 0.0329(15) 0.065(2) 0.0254(14) -0.0075(14) 0.0056(12) -0.0031(14)
C19 0.157(5) 0.0380(19) 0.039(2) -0.0077(16) 0.015(3) -0.037(2)
C20 0.0304(13) 0.0253(12) 0.0309(13) 0.0025(10) 0.0168(11) -0.0044(10)
C21 0.098(3) 0.0334(17) 0.0389(18) -0.0046(14) 0.018(2) -0.0146(18)
C22 0.061(2) 0.071(2) 0.074(3) 0.013(2) 0.047(2) -0.0126(19)
C23 0.0513(19) 0.0320(15) 0.0523(19) 0.0123(14) 0.0188(16) 0.0034(13)
Li1 0.023(2) 0.042(2) 0.031(2) 0.018(2) 0.0163(18) 0.0108(18)
Li2 0.034(2) 0.046(3) 0.025(2) -0.010(2) 0.009(2) -0.015(2)
P1 0.0188(3) 0.0222(3) 0.0170(3) 0.0015(2) 0.0077(2) -0.0012(2)
P2 0.0181(3) 0.0239(3) 0.0180(3) 0.0015(2) 0.0092(2) -0.0002(2)
N1 0.0182(9) 0.0205(9) 0.0176(9) 0.0014(7) 0.0082(8) 0.0017(7)

loop_
_atom_type_symbol
_atom_type_description
_atom_type_scat_dispersion_real
_atom_type_scat_dispersion_imag
_atom_type_scat_source
C C 0.0033 0.0016 'International Tables Vol C Tables 4.2.6.8 and 6.1.1.4'
H H 0.0000 0.0000 'International Tables Vol C Tables 4.2.6.8 and 6.1.1.4'
N N 0.0061 0.0033 'International Tables Vol C Tables 4.2.6.8 and 6.1.1.4'
Li Li -0.0003 0.0001 'International Tables Vol C Tables 4.2.6.8 and 6.1.1.4'
P P 0.1023 0.0942 'International Tables Vol C Tables 4.2.6.8 and 6.1.1.4'

loop_
_geom_angle_atom_site_label_1
_geom_angle_atom_site_label_2
_geom_angle_atom_site_label_3
_geom_angle
_geom_angle_site_symmetry_1
_geom_angle_site_symmetry_3
N1 C1 C2 119.7(2) . .
N1 C1 C6 119.9(2) . .
C2 C1 C6 120.3(2) . .
N1 C1 Li2 117.87(19) . 3_757
C2 C1 Li2 80.34(19) . 3_757
C6 C1 Li2 68.79(18) . 3_757
C3 C2 C1 119.4(2) . .
C3 C2 Li2 124.6(2) . 3_757
C1 C2 Li2 65.18(17) . 3_757
C3 C2 H2 120.3 . .
C1 C2 H2 120.3 . .
Li2 C2 H2 81.6 3_757 .
C4 C3 C2 120.8(2) . .
C4 C3 H3 119.6 . .
C2 C3 H3 119.6 . .
C3 C4 C5 119.5(2) . .
C3 C4 Li2 119.4(2) . .
C5 C4 Li2 63.47(17) . .
C3 C4 H4 120.3 . .
C5 C4 H4 120.3 . .
Li2 C4 H4 87.5 . .
N1 C5 C15 120.0(2) . .
N1 C5 C4 119.6(2) . .
C15 C5 C4 120.2(2) . .
N1 C5 Li2 111.6(2) . .
C15 C5 Li2 72.17(18) . .
C4 C5 Li2 81.9(2) . .
C1 C6 P1 118.77(16) . .
C1 C6 Li2 74.27(18) . 3_757
P1 C6 Li2 137.51(19) . 3_757
C1 C6 H6 120.6 . .
P1 C6 H6 120.6 . .
Li2 C6 H6 62.8 3_757 .
C10 C7 C8 108.6(2) . .
C10 C7 C9 110.3(2) . .
C8 C7 C9 107.1(2) . .
C10 C7 P1 115.02(18) . .
C8 C7 P1 104.63(17) . .
C9 C7 P1 110.68(18) . .
C7 C8 H8A 109.5 . .
C7 C8 H8B 109.5 . .
H8A C8 H8B 109.5 . .
C7 C8 H8C 109.5 . .
H8A C8 H8C 109.5 . .
H8B C8 H8C 109.5 . .
C7 C9 H9A 109.5 . .
C7 C9 H9B 109.5 . .
H9A C9 H9B 109.5 . .
C7 C9 H9C 109.5 . .
H9A C9 H9C 109.5 . .
H9B C9 H9C 109.5 . .
C7 C10 H10A 109.5 . .
C7 C10 H10B 109.5 . .
H10A C10 H10B 109.5 . .
C7 C10 H10C 109.5 . .
H10A C10 H10C 109.5 . .
H10B C10 H10C 109.5 . .
C14 C11 C12 108.2(2) . .
C14 C11 C13 108.9(2) . .
C12 C11 C13 109.3(2) . .
C14 C11 P1 104.04(18) . .
C12 C11 P1 112.09(18) . .
C13 C11 P1 114.08(19) . .
C11 C12 H12A 109.5 . .
C11 C12 H12B 109.5 . .
H12A C12 H12B 109.5 . .
C11 C12 H12C 109.5 . .
H12A C12 H12C 109.5 . .
H12B C12 H12C 109.5 . .
C11 C13 H13A 109.5 . .
C11 C13 H13B 109.5 . .
H13A C13 H13B 109.5 . .
C11 C13 H13C 109.5 . .
H13A C13 H13C 109.5 . .
H13B C13 H13C 109.5 . .
C11 C14 H14A 109.5 . .
C11 C14 H14B 109.5 . .
H14A C14 H14B 109.5 . .
C11 C14 H14C 109.5 . .
H14A C14 H14C 109.5 . .
H14B C14 H14C 109.5 . .
C5 C15 P2 120.15(17) . .
C5 C15 Li2 70.91(18) . .
P2 C15 Li2 128.42(19) . .
C5 C15 H15 113.6(16) . .
P2 C15 H15 120.2(16) . .
Li2 C15 H15 91.7(16) . .
C17 C16 C18 109.4(3) . .
C17 C16 C19 111.0(4) . .
C18 C16 C19 105.4(3) . .
C17 C16 P2 115.3(2) . .
C18 C16 P2 113.1(2) . .
C19 C16 P2 102.0(2) . .
C16 C17 H17A 109.5 . .
C16 C17 H17B 109.5 . .
H17A C17 H17B 109.5 . .
C16 C17 H17C 109.5 . .
H17A C17 H17C 109.5 . .
H17B C17 H17C 109.5 . .
C16 C18 H18A 109.5 . .
C16 C18 H18B 109.5 . .
H18A C18 H18B 109.5 . .
C16 C18 H18C 109.5 . .
H18A C18 H18C 109.5 . .
H18B C18 H18C 109.5 . .
C16 C19 H19A 109.5 . .
C16 C19 H19B 109.5 . .
H19A C19 H19B 109.5 . .
C16 C19 H19C 109.5 . .
H19A C19 H19C 109.5 . .
H19B C19 H19C 109.5 . .
C21 C20 C23 108.3(3) . .
C21 C20 C22 109.7(3) . .
C23 C20 C22 107.5(3) . .
C21 C20 P2 107.44(19) . .
C23 C20 P2 109.29(18) . .
C22 C20 P2 114.4(2) . .
C20 C21 H21A 109.5 . .
C20 C21 H21B 109.5 . .
H21A C21 H21B 109.5 . .
C20 C21 H21C 109.5 . .
H21A C21 H21C 109.5 . .
H21B C21 H21C 109.5 . .
C20 C22 H22A 109.5 . .
C20 C22 H22B 109.5 . .
H22A C22 H22B 109.5 . .
C20 C22 H22C 109.5 . .
H22A C22 H22C 109.5 . .
H22B C22 H22C 109.5 . .
C20 C23 H23A 109.5 . .
C20 C23 H23B 109.5 . .
H23A C23 H23B 109.5 . .
C20 C23 H23C 109.5 . .
H23A C23 H23C 109.5 . .
H23B C23 H23C 109.5 . .
N1 Li1 P2 86.67(16) . .
N1 Li1 P1 86.33(16) . .
P2 Li1 P1 167.6(2) . .
C6 Li2 C5 154.6(3) 3_757 .
C6 Li2 C15 163.0(3) 3_757 .
C5 Li2 C15 36.92(11) . .
C6 Li2 C1 36.94(11) 3_757 3_757
C5 Li2 C1 133.4(2) . 3_757
C15 Li2 C1 157.8(3) . 3_757
C6 Li2 C4 122.1(2) 3_757 .
C5 Li2 C4 34.67(11) . .
C15 Li2 C4 62.65(14) . .
C1 Li2 C4 121.8(2) 3_757 .
C6 Li2 C2 63.28(14) 3_757 3_757
C5 Li2 C2 123.4(2) . 3_757
C15 Li2 C2 125.9(2) . 3_757
C1 Li2 C2 34.48(10) 3_757 3_757
C4 Li2 C2 137.9(2) . 3_757
C6 P1 C11 106.58(11) . .
C6 P1 C7 104.15(11) . .
C11 P1 C7 110.54(12) . .
C6 P1 Li1 90.52(12) . .
C11 P1 Li1 117.58(14) . .
C7 P1 Li1 122.70(14) . .
C15 P2 C20 107.15(11) . .
C15 P2 C16 104.76(12) . .
C20 P2 C16 109.59(12) . .
C15 P2 Li1 91.24(12) . .
C20 P2 Li1 128.80(14) . .
C16 P2 Li1 111.02(15) . .
C1 N1 C5 121.13(19) . .
C1 N1 Li1 119.21(19) . .
C5 N1 Li1 119.53(19) . .

loop_
_geom_bond_atom_site_label_1
_geom_bond_atom_site_label_2
_geom_bond_distance
_geom_bond_site_symmetry_2
C1 N1 1.374(3) .
C1 C2 1.425(3) .
C1 C6 1.426(3) .
C1 Li2 2.284(5) 3_757
C2 C3 1.382(4) .
C2 Li2 2.481(6) 3_757
C2 H2 0.9500 .
C3 C4 1.380(4) .
C3 H3 0.9500 .
C4 C5 1.425(3) .
C4 Li2 2.480(6) .
C4 H4 0.9500 .
C5 N1 1.374(3) .
C5 C15 1.425(3) .
C5 Li2 2.241(5) .
C6 P1 1.783(2) .
C6 Li2 2.212(5) 3_757
C6 H6 0.9500 .
C7 C10 1.528(4) .
C7 C8 1.540(4) .
C7 C9 1.540(3) .
C7 P1 1.892(2) .
C8 H8A 0.9800 .
C8 H8B 0.9800 .
C8 H8C 0.9800 .
C9 H9A 0.9800 .
C9 H9B 0.9800 .
C9 H9C 0.9800 .
C10 H10A 0.9800 .
C10 H10B 0.9800 .
C10 H10C 0.9800 .
C11 C14 1.530(4) .
C11 C12 1.530(4) .
C11 C13 1.534(4) .
C11 P1 1.887(3) .
C12 H12A 0.9800 .
C12 H12B 0.9800 .
C12 H12C 0.9800 .
C13 H13A 0.9800 .
C13 H13B 0.9800 .
C13 H13C 0.9800 .
C14 H14A 0.9800 .
C14 H14B 0.9800 .
C14 H14C 0.9800 .
C15 P2 1.778(2) .
C15 Li2 2.258(5) .
C15 H15 0.96(3) .
C16 C17 1.508(5) .
C16 C18 1.521(4) .
C16 C19 1.549(5) .
C16 P2 1.898(3) .
C17 H17A 0.9800 .
C17 H17B 0.9800 .
C17 H17C 0.9800 .
C18 H18A 0.9800 .
C18 H18B 0.9800 .
C18 H18C 0.9800 .
C19 H19A 0.9800 .
C19 H19B 0.9800 .
C19 H19C 0.9800 .
C20 C21 1.504(4) .
C20 C23 1.526(4) .
C20 C22 1.549(4) .
C20 P2 1.879(3) .
C21 H21A 0.9800 .
C21 H21B 0.9800 .
C21 H21C 0.9800 .
C22 H22A 0.9800 .
C22 H22B 0.9800 .
C22 H22C 0.9800 .
C23 H23A 0.9800 .
C23 H23B 0.9800 .
C23 H23C 0.9800 .
Li1 N1 1.936(4) .
Li1 P2 2.481(4) .
Li1 P1 2.484(4) .
Li2 C6 2.212(5) 3_757
Li2 C1 2.284(5) 3_757
Li2 C2 2.481(6) 3_757

loop_
_geom_torsion_atom_site_label_1
_geom_torsion_atom_site_label_2
_geom_torsion_atom_site_label_3
_geom_torsion_atom_site_label_4
_geom_torsion
_geom_torsion_site_symmetry_1
_geom_torsion_site_symmetry_4
N1 C1 C2 C3 -0.6(3) . .
C6 C1 C2 C3 -175.6(2) . .
Li2 C1 C2 C3 -117.2(3) 3_757 .
N1 C1 C2 Li2 116.7(2) . 3_757
C6 C1 C2 Li2 -58.4(2) . 3_757
C1 C2 C3 C4 0.6(4) . .
Li2 C2 C3 C4 -78.0(3) 3_757 .
C2 C3 C4 C5 -0.4(4) . .
C2 C3 C4 Li2 74.0(3) . .
C3 C4 C5 N1 0.1(3) . .
Li2 C4 C5 N1 -110.3(2) . .
C3 C4 C5 C15 174.2(2) . .
Li2 C4 C5 C15 63.8(2) . .
C3 C4 C5 Li2 110.4(3) . .
N1 C1 C6 P1 25.2(3) . .
C2 C1 C6 P1 -159.80(17) . .
Li2 C1 C6 P1 136.0(2) 3_757 .
N1 C1 C6 Li2 -110.8(2) . 3_757
C2 C1 C6 Li2 64.2(2) . 3_757
N1 C5 C15 P2 -18.8(3) . .
C4 C5 C15 P2 167.05(18) . .
Li2 C5 C15 P2 -124.0(2) . .
N1 C5 C15 Li2 105.2(2) . .
C4 C5 C15 Li2 -68.9(2) . .
C1 C6 P1 C11 -142.22(19) . .
Li2 C6 P1 C11 -44.1(3) 3_757 .
C1 C6 P1 C7 100.86(19) . .
Li2 C6 P1 C7 -161.0(3) 3_757 .
C1 C6 P1 Li1 -23.2(2) . .
Li2 C6 P1 Li1 75.0(3) 3_757 .
C14 C11 P1 C6 81.31(19) . .
C12 C11 P1 C6 -162.07(19) . .
C13 C11 P1 C6 -37.2(2) . .
C14 C11 P1 C7 -166.11(17) . .
C12 C11 P1 C7 -49.5(2) . .
C13 C11 P1 C7 75.4(2) . .
C14 C11 P1 Li1 -18.3(2) . .
C12 C11 P1 Li1 98.4(2) . .
C13 C11 P1 Li1 -136.7(2) . .
C10 C7 P1 C6 65.4(2) . .
C8 C7 P1 C6 -53.7(2) . .
C9 C7 P1 C6 -168.75(19) . .
C10 C7 P1 C11 -48.8(2) . .
C8 C7 P1 C11 -167.85(18) . .
C9 C7 P1 C11 77.1(2) . .
C10 C7 P1 Li1 165.34(19) . .
C8 C7 P1 Li1 46.2(2) . .
C9 C7 P1 Li1 -68.8(2) . .
C5 C15 P2 C20 146.56(19) . .
Li2 C15 P2 C20 57.8(2) . .
C5 C15 P2 C16 -97.1(2) . .
Li2 C15 P2 C16 174.2(2) . .
C5 C15 P2 Li1 15.1(2) . .
Li2 C15 P2 Li1 -73.7(2) . .
C21 C20 P2 C15 -54.3(3) . .
C23 C20 P2 C15 -171.6(2) . .
C22 C20 P2 C15 67.8(2) . .
C21 C20 P2 C16 -167.5(2) . .
C23 C20 P2 C16 75.2(2) . .
C22 C20 P2 C16 -45.4(3) . .
C21 C20 P2 Li1 51.7(3) . .
C23 C20 P2 Li1 -65.5(3) . .
C22 C20 P2 Li1 173.8(2) . .
C17 C16 P2 C15 -43.8(3) . .
C18 C16 P2 C15 -170.8(2) . .
C19 C16 P2 C15 76.6(3) . .
C17 C16 P2 C20 70.9(3) . .
C18 C16 P2 C20 -56.1(3) . .
C19 C16 P2 C20 -168.8(3) . .
C17 C16 P2 Li1 -141.0(3) . .
C18 C16 P2 Li1 92.0(2) . .
C19 C16 P2 Li1 -20.6(3) . .
C2 C1 N1 C5 0.3(3) . .
C6 C1 N1 C5 175.4(2) . .
Li2 C1 N1 C5 95.1(3) 3_757 .
C2 C1 N1 Li1 176.2(2) . .
C6 C1 N1 Li1 -8.7(3) . .
Li2 C1 N1 Li1 -89.1(3) 3_757 .
C15 C5 N1 C1 -174.2(2) . .
C4 C5 N1 C1 -0.1(3) . .
Li2 C5 N1 C1 -92.9(2) . .
C15 C5 N1 Li1 9.9(3) . .
C4 C5 N1 Li1 -175.9(2) . .
Li2 C5 N1 Li1 91.2(3) . .
